data_4308335
loop_
_publ_author_name
'Nail M. Shavaleev'
'Gianluca Accorsi'
'Dalia Virgili'
'Z\"oe R. Bell'
'Theodore Lazarides'
'Giuseppe Calogero'
'Nicola Armaroli'
'Michael D. Ward'

_publ_contact_author
; 
        Prof. Mike Ward
        Department of Chemistry
        University of Sheffield
        SHEFFIELD
        S3 7HF
;
_publ_contact_author_email m.d.ward@sheffield.ac.uk
_publ_contact_author_fax '0114 2229346'
_publ_section_title
;
Syntheses and Crystal Structures of Dinuclear Complexes Containing d-Block
and f-Block Luminophores. Sensitization of NIR Luminescence from Yb(III),
Nd(III), and Er(III) Centers by Energy Transfer from Re(I)- and
Pt(II)-Bipyrimidine Metal Centers
;
_journal_name_full 'Inorganic Chemistry'
_journal_page_first 61
_journal_page_last 72
_journal_paper_doi 10.1021/ic048875s
_journal_volume 44
_journal_year 2005
_chemical_formula_moiety 'C41 H17 F24 Gd N4 O7 Pt, C6 H6'
_chemical_formula_sum 'C47 H23 F24 Gd N4 O7 Pt'
_chemical_formula_weight 1564.03
_chemical_name_systematic
; 
 ? 
;
_space_group_IT_number 14
_symmetry_cell_setting monoclinic
_symmetry_space_group_name_Hall '-P 2ybc'
_symmetry_space_group_name_H-M 'P 1 21/c 1'
_atom_sites_solution_hydrogens geom
_atom_sites_solution_primary direct
_atom_sites_solution_secondary difmap
_audit_creation_method SHELXL-97
_cell_angle_alpha 90.00
_cell_angle_beta 109.142(6)
_cell_angle_gamma 90.00
_cell_formula_units_Z 4
_cell_length_a 19.9826(17)
_cell_length_b 11.2877(12)
_cell_length_c 25.436(3)
_cell_measurement_reflns_used 314
_cell_measurement_temperature 173(2)
_cell_volume 5420.1(10)
_computing_cell_refinement 'Bruker SAINT (Bruker, 1998)'
_computing_data_collection 'Bruker SMART (Bruker, 1998)'
_computing_data_reduction 'Bruker SHELXTL (Bruker, 1998)'
_computing_molecular_graphics 'Bruker SHELXTL (Bruker, 1998)'
_computing_publication_material 'Bruker SHELXTL (Bruker, 1998)'
_computing_structure_refinement 'Bruker SHELXTL (Bruker, 1998)'
_computing_structure_solution 'Bruker SHELXTL (Bruker, 1998)'
_diffrn_ambient_temperature 173(2)
_diffrn_detector_area_resol_mean 8.2
_diffrn_measured_fraction_theta_full 0.994
_diffrn_measured_fraction_theta_max 0.994
_diffrn_measurement_device_type 'CCD area detector'
_diffrn_measurement_method '\w rotation with narrow frames'
_diffrn_radiation_monochromator graphite
_diffrn_radiation_source 'fine-focus sealed tube'
_diffrn_radiation_type MoK\a
_diffrn_radiation_wavelength 0.71073
_diffrn_reflns_av_R_equivalents 0.0561
_diffrn_reflns_av_sigmaI/netI 0.0724
_diffrn_reflns_limit_h_max 22
_diffrn_reflns_limit_h_min -25
_diffrn_reflns_limit_k_max 14
_diffrn_reflns_limit_k_min -14
_diffrn_reflns_limit_l_max 28
_diffrn_reflns_limit_l_min -33
_diffrn_reflns_number 34259
_diffrn_reflns_theta_full 27.53
_diffrn_reflns_theta_max 27.53
_diffrn_reflns_theta_min 1.99
_diffrn_standards_decay_% 0
_diffrn_standards_number 0
_exptl_absorpt_coefficient_mu 3.926
_exptl_absorpt_correction_T_max 0.68
_exptl_absorpt_correction_T_min 0.21
_exptl_absorpt_correction_type multi-scan
_exptl_absorpt_process_details 'SADABS (Sheldrick, 1996)'
_exptl_crystal_colour orange
_exptl_crystal_density_diffrn 1.917
_exptl_crystal_density_method 'not measured'
_exptl_crystal_description block
_exptl_crystal_F_000 2988
_exptl_crystal_size_max 0.4
_exptl_crystal_size_mid 0.3
_exptl_crystal_size_min 0.1
_refine_diff_density_max 2.757
_refine_diff_density_min -3.205
_refine_diff_density_rms 0.188
_refine_ls_extinction_method none
_refine_ls_goodness_of_fit_ref 1.027
_refine_ls_hydrogen_treatment mixed
_refine_ls_matrix_type full
_refine_ls_number_parameters 674
_refine_ls_number_reflns 12397
_refine_ls_number_restraints 0
_refine_ls_restrained_S_all 1.027
_refine_ls_R_factor_all 0.0913
_refine_ls_R_factor_gt 0.0536
_refine_ls_shift/su_max 0.002
_refine_ls_shift/su_mean 0.000
_refine_ls_structure_factor_coef Fsqd
_refine_ls_weighting_details 'calc w=1/[\s^2^(Fo^2^)+(0.0761P)^2^+19.7900P] where P=(Fo^2^+2Fc^2^)/3'
_refine_ls_weighting_scheme calc
_refine_ls_wR_factor_gt 0.1351
_refine_ls_wR_factor_ref 0.1541
_reflns_number_gt 8528
_reflns_number_total 12397
_reflns_threshold_expression >2\s(I)
_cod_data_source_file ic048875ssi20040816_105512_4.cif
_cod_data_source_block grows
_cod_depositor_comments
;
The following automatic conversions were performed:
'_symmetry_cell_setting' value 'Monoclinic' changed to 'monoclinic'
according to '/home/saulius/struct/CIF-dictionaries/cif_core.dic'
dictionary named 'cif_core.dic' version 2.4.1 from 2010-06-29.

Automatic conversion script
Id: cif_fix_enum 1527 2010-12-29 10:47:43Z saulius 
;
_cod_original_cell_volume 5420.1(9)
_cod_original_sg_symbol_H-M 'P 21/c'
_cod_database_code 4308335

loop_
_symmetry_equiv_pos_as_xyz
'x, y, z'
'-x, y+1/2, -z+1/2'
'-x, -y, -z'
'x, -y-1/2, z-1/2'

loop_
_atom_site_label
_atom_site_type_symbol
_atom_site_fract_x
_atom_site_fract_y
_atom_site_fract_z
_atom_site_U_iso_or_equiv
_atom_site_adp_type
_atom_site_occupancy
_atom_site_symmetry_multiplicity
_atom_site_calc_flag
_atom_site_refinement_flags
_atom_site_disorder_assembly
_atom_site_disorder_group
Gd1 Gd 0.73914(2) 0.90490(3) 0.418451(16) 0.02925(11) Uani 1 1 d . . .
Pt1 Pt 0.467869(16) 1.11807(3) 0.454172(13) 0.02910(10) Uani 1 1 d . . .
F391 F 0.5170(6) 1.7877(9) 0.6821(5) 0.150(4) Uani 1 1 d . . .
F392 F 0.4424(7) 1.6984(6) 0.7119(3) 0.165(5) Uani 1 1 d . . .
F393 F 0.4106(5) 1.8128(5) 0.6439(3) 0.094(3) Uani 1 1 d . . .
F531 F 0.5711(3) 1.0616(6) 0.2327(2) 0.0636(16) Uani 1 1 d . . .
F532 F 0.6486(4) 0.9515(6) 0.2160(2) 0.0754(19) Uani 1 1 d . . .
F533 F 0.6514(4) 1.1394(6) 0.2057(3) 0.0726(18) Uani 1 1 d . . .
F571 F 0.8311(5) 1.3365(7) 0.3447(4) 0.110(3) Uani 1 1 d . . .
F572 F 0.8852(4) 1.2508(8) 0.4210(5) 0.147(5) Uani 1 1 d . . .
F573 F 0.7949(5) 1.3538(7) 0.4125(4) 0.122(3) Uani 1 1 d . . .
F731 F 0.8542(4) 0.8690(7) 0.2449(3) 0.084(2) Uani 1 1 d . . .
F732 F 0.8878(4) 0.9985(6) 0.3075(3) 0.083(2) Uani 1 1 d . . .
F733 F 0.9331(3) 0.8285(7) 0.3222(3) 0.087(2) Uani 1 1 d . . .
F771 F 0.7032(4) 0.5026(5) 0.3024(4) 0.090(2) Uani 1 1 d . . .
F772 F 0.6085(3) 0.6041(5) 0.2845(2) 0.0545(14) Uani 1 1 d . . .
F773 F 0.6676(4) 0.6086(7) 0.2282(3) 0.096(3) Uani 1 1 d . . .
O1 O 0.7057(3) 0.7921(5) 0.4895(2) 0.0427(14) Uani 1 1 d . . .
O51 O 0.6730(3) 0.9839(5) 0.3290(2) 0.0377(13) Uani 1 1 d . . .
O56 O 0.7763(3) 1.1032(5) 0.4105(3) 0.0407(14) Uani 1 1 d . . .
O61 O 0.8219(3) 0.7440(5) 0.4507(2) 0.0394(14) Uani 1 1 d . . .
O66 O 0.8269(3) 0.9602(5) 0.5011(3) 0.0448(15) Uani 1 1 d . . .
O71 O 0.8170(3) 0.8995(5) 0.3664(3) 0.0421(14) Uani 1 1 d . . .
O76 O 0.7004(3) 0.7438(5) 0.3557(2) 0.0369(13) Uani 1 1 d . . .
N11 N 0.6815(3) 1.0574(6) 0.4709(3) 0.0317(14) Uani 1 1 d . . .
N13 N 0.5768(4) 1.1373(6) 0.4829(3) 0.0323(15) Uani 1 1 d . . .
N21 N 0.5983(3) 0.9012(5) 0.3954(3) 0.0302(14) Uani 1 1 d . . .
N23 N 0.4973(3) 0.9895(5) 0.4081(3) 0.0294(14) Uani 1 1 d . . .
C12 C 0.6124(4) 1.0598(6) 0.4606(3) 0.0277(16) Uani 1 1 d . . .
C14 C 0.6166(5) 1.2174(7) 0.5182(4) 0.040(2) Uani 1 1 d . . .
H14A H 0.5940 1.2745 0.5340 0.048 Uiso 1 1 calc R . .
C15 C 0.6887(5) 1.2198(8) 0.5322(4) 0.047(2) Uani 1 1 d . . .
H15A H 0.7165 1.2757 0.5581 0.056 Uiso 1 1 calc R . .
C16 C 0.7192(5) 1.1388(8) 0.5075(4) 0.041(2) Uani 1 1 d . . .
H16A H 0.7693 1.1396 0.5164 0.049 Uiso 1 1 calc R . .
C21 C 0.5674(4) 0.9770(6) 0.4195(3) 0.0269(16) Uani 1 1 d . . .
C24 C 0.4539(4) 0.9199(7) 0.3685(4) 0.0365(19) Uani 1 1 d . . .
H24A H 0.4040 0.9269 0.3594 0.044 Uiso 1 1 calc R . .
C25 C 0.4822(4) 0.8380(8) 0.3411(4) 0.040(2) Uani 1 1 d . . .
H25A H 0.4524 0.7888 0.3127 0.048 Uiso 1 1 calc R . .
C26 C 0.5551(4) 0.8298(8) 0.3563(3) 0.0385(19) Uani 1 1 d . . .
H26A H 0.5753 0.7723 0.3387 0.046 Uiso 1 1 calc R . .
C31 C 0.4512(4) 1.2468(7) 0.4991(4) 0.0365(19) Uani 1 1 d . . .
C32 C 0.4469(5) 1.3291(7) 0.5277(4) 0.0385(19) Uani 1 1 d . . .
C33 C 0.4480(5) 1.4332(7) 0.5613(4) 0.0375(19) Uani 1 1 d . . .
C34 C 0.3907(5) 1.4593(9) 0.5797(4) 0.054(3) Uani 1 1 d . . .
H34A H 0.3500 1.4100 0.5693 0.064 Uiso 1 1 calc R . .
C35 C 0.3938(6) 1.5571(8) 0.6131(4) 0.052(3) Uani 1 1 d . . .
H35A H 0.3544 1.5762 0.6247 0.062 Uiso 1 1 calc R . .
C36 C 0.4531(5) 1.6266(7) 0.6296(4) 0.044(2) Uani 1 1 d . . .
C37 C 0.5098(5) 1.6023(8) 0.6107(4) 0.043(2) Uani 1 1 d . . .
H37A H 0.5503 1.6524 0.6211 0.052 Uiso 1 1 calc R . .
C38 C 0.5069(5) 1.5061(7) 0.5771(4) 0.041(2) Uani 1 1 d . . .
H38A H 0.5457 1.4893 0.5645 0.049 Uiso 1 1 calc R . .
C39 C 0.4556(8) 1.7271(9) 0.6673(5) 0.071(3) Uani 1 1 d . . .
C41 C 0.3674(5) 1.0926(7) 0.4192(3) 0.0360(19) Uani 1 1 d . . .
C42 C 0.3053(5) 1.0729(9) 0.3924(4) 0.046(2) Uani 1 1 d . . .
C43 C 0.2359(5) 1.0532(12) 0.3553(4) 0.061(3) Uani 1 1 d . . .
C44 C 0.1840(6) 1.1425(13) 0.3432(6) 0.089(5) Uani 1 1 d . . .
H44A H 0.1938 1.2174 0.3612 0.107 Uiso 1 1 calc R . .
C45 C 0.1190(8) 1.1187(18) 0.3049(8) 0.116(7) Uani 1 1 d . . .
H45A H 0.0827 1.1768 0.2979 0.139 Uiso 1 1 calc R . .
C46 C 0.1047(7) 1.013(2) 0.2761(6) 0.114(8) Uani 1 1 d . A .
C47 C 0.1526(7) 0.9284(18) 0.2868(6) 0.101(5) Uani 1 1 d . . .
H47A H 0.1422 0.8551 0.2675 0.121 Uiso 1 1 calc R . .
C48 C 0.2186(7) 0.9470(14) 0.3266(5) 0.077(4) Uani 1 1 d . . .
H48A H 0.2528 0.8853 0.3343 0.092 Uiso 1 1 calc R . .
C52 C 0.6861(5) 1.0642(8) 0.2985(4) 0.042(2) Uani 1 1 d . . .
C53 C 0.6381(5) 1.0538(9) 0.2372(4) 0.047(2) Uani 1 1 d . . .
C54 C 0.7356(5) 1.1522(8) 0.3146(4) 0.045(2) Uani 1 1 d . . .
H54A H 0.7427 1.2036 0.2873 0.053 Uiso 1 1 calc R . .
C55 C 0.7761(5) 1.1679(8) 0.3706(4) 0.045(2) Uani 1 1 d . . .
C57 C 0.8247(6) 1.2768(10) 0.3868(6) 0.068(3) Uani 1 1 d . . .
C62 C 0.8864(5) 0.7450(8) 0.4796(4) 0.046(2) Uani 1 1 d . B .
C63 C 0.9256(6) 0.6355(10) 0.4712(5) 0.065(3) Uiso 1 1 d . . .
C64 C 0.9239(5) 0.8312(9) 0.5148(5) 0.059(3) Uani 1 1 d . . .
H64A H 0.9733 0.8212 0.5335 0.070 Uiso 1 1 calc R B .
C65 C 0.8904(6) 0.9320(9) 0.5232(4) 0.054(3) Uani 1 1 d . B .
C72 C 0.8162(5) 0.8452(9) 0.3235(4) 0.043(2) Uani 1 1 d . . .
C73 C 0.8731(6) 0.8856(10) 0.2987(4) 0.053(3) Uani 1 1 d . . .
C74 C 0.7711(5) 0.7531(8) 0.2970(4) 0.046(2) Uani 1 1 d . . .
H74A H 0.7775 0.7183 0.2649 0.055 Uiso 1 1 calc R . .
C75 C 0.7183(5) 0.7106(7) 0.3148(4) 0.039(2) Uani 1 1 d . . .
C77 C 0.6743(6) 0.6074(9) 0.2820(4) 0.052(2) Uani 1 1 d . . .
C101 C 1.2532(9) 1.5093(13) 0.3800(6) 0.093(4) Uani 1 1 d . . .
H10A H 1.2843 1.4826 0.3612 0.111 Uiso 1 1 calc R . .
C102 C 1.2631(7) 1.4739(12) 0.4315(6) 0.078(4) Uani 1 1 d . . .
H10B H 1.3027 1.4255 0.4499 0.093 Uiso 1 1 calc R . .
C103 C 1.2173(8) 1.5058(13) 0.4587(7) 0.096(5) Uani 1 1 d . . .
H10C H 1.2234 1.4750 0.4947 0.115 Uiso 1 1 calc R . .
C104 C 1.1635(8) 1.5811(14) 0.4346(7) 0.094(5) Uani 1 1 d . . .
H10D H 1.1326 1.6072 0.4537 0.113 Uiso 1 1 calc R . .
C105 C 1.1546(9) 1.6204(14) 0.3791(7) 0.108(6) Uani 1 1 d . . .
H10E H 1.1168 1.6727 0.3609 0.129 Uiso 1 1 calc R . .
C106 C 1.1982(2) 1.5845(4) 0.35310(18) 0.115(7) Uani 1 1 d . . .
H10F H 1.1918 1.6103 0.3162 0.139 Uiso 1 1 calc R . .
F91 F 0.0314(2) 1.0552(4) 0.18582(18) 0.103(7) Uiso 0.49(2) 1 d PR A 1
F92 F -0.0179(2) 1.0955(4) 0.24214(18) 0.132(8) Uiso 0.49(2) 1 d PR A 1
F93 F 0.0083(2) 0.9079(4) 0.23602(18) 0.115(8) Uiso 0.49(2) 1 d PR A 1
F91' F 0.0346(2) 1.0060(4) 0.17912(18) 0.113(7) Uiso 0.51(2) 1 d PR A 2
F92' F -0.0185(2) 1.0299(4) 0.23712(18) 0.116(7) Uiso 0.51(2) 1 d PR A 2
F93' F 0.0136(2) 0.8688(4) 0.22092(18) 0.198(13) Uiso 0.51(2) 1 d PR A 2
F31 F 0.9780(2) 0.6002(4) 0.52792(18) 0.118(7) Uiso 0.515(18) 1 d PR B 1
F32 F 0.9004(2) 0.5392(4) 0.47052(18) 0.077(5) Uiso 0.515(18) 1 d PR B 1
F33 F 0.9752(2) 0.6569(4) 0.44823(18) 0.084(5) Uiso 0.515(18) 1 d PR B 1
F31' F 0.9782(2) 0.6247(4) 0.49633(18) 0.136(9) Uiso 0.485(18) 1 d PR B 2
F32' F 0.8877(2) 0.5477(4) 0.45232(18) 0.087(6) Uiso 0.485(18) 1 d PR B 2
F33' F 0.9354(2) 0.6422(4) 0.42733(18) 0.161(10) Uiso 0.485(18) 1 d PR B 2
F71 F 0.9166(2) 1.0447(4) 0.60144(18) 0.128(8) Uiso 0.488(18) 1 d PR B 1
F72 F 0.9937(2) 0.9806(4) 0.60454(18) 0.219(14) Uiso 0.488(18) 1 d PR B 1
F73 F 0.9549(2) 1.0994(4) 0.54162(18) 0.142(9) Uiso 0.488(18) 1 d PR B 1
F71' F 0.8971(2) 1.0752(4) 0.59772(18) 0.091(6) Uiso 0.512(18) 1 d PR B 2
F72' F 0.9975(2) 1.0120(4) 0.57273(18) 0.092(6) Uiso 0.512(18) 1 d PR B 2
F73' F 0.9293(2) 1.1333(4) 0.54134(18) 0.102(6) Uiso 0.512(18) 1 d PR B 2
C49 C 0.0309 1.0060 0.2371 0.050 Uiso 1 1 d . . .
C67 C 0.9335 1.0195 0.5677 0.050 Uiso 1 1 d . . .

loop_
_atom_site_aniso_label
_atom_site_aniso_U_11
_atom_site_aniso_U_22
_atom_site_aniso_U_33
_atom_site_aniso_U_23
_atom_site_aniso_U_13
_atom_site_aniso_U_12
Gd1 0.0286(2) 0.0322(2) 0.0281(2) -0.00245(15) 0.01081(16) 0.00372(15)
Pt1 0.02945(17) 0.03241(17) 0.02705(17) -0.00185(12) 0.01146(12) 0.00366(12)
F391 0.153(9) 0.129(8) 0.166(10) -0.103(8) 0.049(8) -0.025(7)
F392 0.426(18) 0.051(4) 0.052(4) -0.002(3) 0.124(8) 0.007(7)
F393 0.179(8) 0.048(4) 0.069(5) 0.009(3) 0.058(5) 0.046(4)
F531 0.050(4) 0.082(4) 0.046(3) 0.001(3) -0.002(3) 0.008(3)
F532 0.103(5) 0.074(4) 0.039(3) -0.008(3) 0.010(3) 0.032(4)
F533 0.083(5) 0.087(5) 0.043(3) 0.023(3) 0.013(3) 0.008(4)
F571 0.132(7) 0.089(5) 0.106(6) 0.036(5) 0.036(5) -0.045(5)
F572 0.081(6) 0.111(7) 0.183(10) 0.061(7) -0.046(6) -0.053(5)
F573 0.144(8) 0.069(5) 0.167(10) -0.046(6) 0.069(7) -0.037(5)
F731 0.085(5) 0.132(6) 0.050(4) -0.011(4) 0.041(4) -0.031(4)
F732 0.102(5) 0.080(5) 0.093(5) -0.009(4) 0.068(5) -0.024(4)
F733 0.050(4) 0.118(6) 0.106(6) 0.024(5) 0.043(4) 0.020(4)
F771 0.078(5) 0.041(4) 0.148(7) -0.023(4) 0.033(5) 0.008(3)
F772 0.053(3) 0.062(4) 0.046(3) -0.018(3) 0.013(3) -0.005(3)
F773 0.115(6) 0.132(7) 0.059(4) -0.050(4) 0.052(4) -0.052(5)
O1 0.047(4) 0.048(3) 0.036(3) 0.007(3) 0.018(3) 0.001(3)
O51 0.039(3) 0.036(3) 0.038(3) 0.004(3) 0.014(3) 0.002(3)
O56 0.043(4) 0.040(3) 0.038(3) -0.003(3) 0.012(3) -0.007(3)
O61 0.037(3) 0.034(3) 0.049(4) 0.006(3) 0.017(3) 0.009(2)
O66 0.041(4) 0.044(3) 0.039(4) -0.009(3) -0.001(3) 0.011(3)
O71 0.039(3) 0.051(4) 0.043(4) -0.001(3) 0.024(3) 0.007(3)
O76 0.042(3) 0.030(3) 0.039(3) -0.011(2) 0.013(3) 0.002(2)
N11 0.027(3) 0.037(4) 0.031(4) -0.007(3) 0.009(3) -0.002(3)
N13 0.040(4) 0.032(3) 0.026(3) -0.007(3) 0.012(3) 0.004(3)
N21 0.030(4) 0.035(4) 0.026(3) -0.010(3) 0.010(3) -0.002(3)
N23 0.034(4) 0.031(3) 0.025(3) -0.002(3) 0.012(3) 0.003(3)
C12 0.033(4) 0.025(4) 0.029(4) -0.001(3) 0.016(3) 0.001(3)
C14 0.041(5) 0.040(5) 0.042(5) -0.017(4) 0.020(4) -0.011(4)
C15 0.037(5) 0.047(5) 0.053(6) -0.020(4) 0.009(4) -0.005(4)
C16 0.033(5) 0.046(5) 0.043(5) -0.018(4) 0.011(4) -0.005(4)
C21 0.037(4) 0.025(4) 0.021(4) 0.004(3) 0.013(3) 0.004(3)
C24 0.031(4) 0.042(5) 0.034(5) -0.006(4) 0.008(4) -0.004(4)
C25 0.038(5) 0.049(5) 0.034(5) -0.014(4) 0.013(4) -0.003(4)
C26 0.044(5) 0.039(5) 0.036(5) -0.008(4) 0.019(4) 0.002(4)
C31 0.041(5) 0.038(4) 0.038(5) 0.005(4) 0.023(4) 0.007(4)
C32 0.047(5) 0.037(5) 0.038(5) 0.003(4) 0.024(4) 0.003(4)
C33 0.047(5) 0.035(4) 0.033(5) -0.002(4) 0.017(4) 0.009(4)
C34 0.053(6) 0.051(6) 0.067(7) -0.006(5) 0.033(5) 0.005(5)
C35 0.068(7) 0.046(5) 0.054(6) 0.002(5) 0.037(5) 0.014(5)
C36 0.068(7) 0.032(4) 0.030(5) 0.004(4) 0.013(4) 0.016(4)
C37 0.049(5) 0.039(5) 0.038(5) 0.006(4) 0.009(4) 0.007(4)
C38 0.048(5) 0.036(5) 0.041(5) 0.001(4) 0.018(4) 0.005(4)
C39 0.113(11) 0.040(6) 0.061(7) -0.015(5) 0.028(7) 0.005(6)
C41 0.041(5) 0.048(5) 0.026(4) 0.011(4) 0.020(4) 0.013(4)
C42 0.031(5) 0.070(6) 0.039(5) 0.012(5) 0.014(4) 0.007(4)
C43 0.040(6) 0.100(9) 0.047(6) 0.027(6) 0.018(5) -0.006(6)
C44 0.035(6) 0.106(10) 0.119(12) 0.053(9) 0.015(7) 0.005(6)
C45 0.044(8) 0.164(18) 0.126(15) 0.093(13) 0.008(9) 0.000(9)
C46 0.038(7) 0.24(2) 0.054(9) 0.055(12) -0.004(6) -0.045(11)
C47 0.048(8) 0.190(17) 0.057(8) 0.003(10) 0.006(7) -0.033(10)
C48 0.059(8) 0.111(11) 0.056(8) -0.007(7) 0.013(6) -0.006(7)
C52 0.046(5) 0.051(5) 0.029(5) 0.001(4) 0.015(4) 0.015(4)
C53 0.054(6) 0.049(5) 0.035(5) 0.010(4) 0.011(4) 0.017(4)
C54 0.043(5) 0.049(5) 0.040(5) 0.014(4) 0.011(4) 0.001(4)
C55 0.053(6) 0.036(5) 0.050(6) 0.003(4) 0.021(5) 0.004(4)
C57 0.050(7) 0.056(7) 0.083(9) 0.016(6) 0.003(6) -0.012(5)
C62 0.036(5) 0.041(5) 0.064(7) 0.013(5) 0.020(5) 0.007(4)
C64 0.032(5) 0.052(6) 0.080(8) -0.005(6) 0.002(5) 0.004(4)
C65 0.051(6) 0.053(6) 0.045(6) -0.004(5) -0.004(5) 0.007(5)
C72 0.041(5) 0.054(5) 0.041(5) 0.008(4) 0.022(4) 0.016(4)
C73 0.058(6) 0.065(7) 0.052(6) -0.010(5) 0.039(5) -0.001(5)
C74 0.050(6) 0.045(5) 0.048(6) -0.006(4) 0.025(5) 0.009(4)
C75 0.049(5) 0.038(5) 0.035(5) -0.003(4) 0.019(4) 0.010(4)
C77 0.060(7) 0.049(6) 0.052(6) -0.013(5) 0.026(5) -0.001(5)
C101 0.129(14) 0.079(10) 0.079(10) -0.021(8) 0.046(10) -0.018(9)
C102 0.088(10) 0.077(9) 0.070(9) 0.012(7) 0.028(7) 0.009(7)
C103 0.097(11) 0.093(11) 0.108(12) 0.039(9) 0.049(10) 0.007(9)
C104 0.064(9) 0.103(11) 0.116(14) 0.013(10) 0.030(9) -0.019(8)
C105 0.108(13) 0.094(12) 0.090(12) 0.000(9) -0.011(10) -0.036(9)
C106 0.18(2) 0.097(12) 0.049(9) -0.029(8) 0.005(11) -0.028(13)

loop_
_atom_type_symbol
_atom_type_description
_atom_type_scat_dispersion_real
_atom_type_scat_dispersion_imag
_atom_type_scat_source
C C 0.0033 0.0016 'International Tables Vol C Tables 4.2.6.8 and 6.1.1.4'
H H 0.0000 0.0000 'International Tables Vol C Tables 4.2.6.8 and 6.1.1.4'
N N 0.0061 0.0033 'International Tables Vol C Tables 4.2.6.8 and 6.1.1.4'
O O 0.0106 0.0060 'International Tables Vol C Tables 4.2.6.8 and 6.1.1.4'
F F 0.0171 0.0103 'International Tables Vol C Tables 4.2.6.8 and 6.1.1.4'
Gd Gd -0.1653 3.9035 'International Tables Vol C Tables 4.2.6.8 and 6.1.1.4'
Pt Pt -1.7033 8.3905 'International Tables Vol C Tables 4.2.6.8 and 6.1.1.4'

loop_
_geom_angle_atom_site_label_1
_geom_angle_atom_site_label_2
_geom_angle_atom_site_label_3
_geom_angle
_geom_angle_site_symmetry_1
_geom_angle_site_symmetry_3
_geom_angle_publ_flag
O66 Gd1 O71 94.2(2) . . ?
O66 Gd1 O76 142.35(19) . . ?
O71 Gd1 O76 74.5(2) . . ?
O66 Gd1 O56 70.3(2) . . ?
O71 Gd1 O56 72.3(2) . . ?
O76 Gd1 O56 134.7(2) . . ?
O66 Gd1 O51 140.5(2) . . ?
O71 Gd1 O51 74.7(2) . . ?
O76 Gd1 O51 71.95(19) . . ?
O56 Gd1 O51 70.2(2) . . ?
O66 Gd1 O61 70.6(2) . . ?
O71 Gd1 O61 70.4(2) . . ?
O76 Gd1 O61 71.8(2) . . ?
O56 Gd1 O61 122.5(2) . . ?
O51 Gd1 O61 134.90(19) . . ?
O66 Gd1 O1 77.5(2) . . ?
O71 Gd1 O1 141.7(2) . . ?
O76 Gd1 O1 89.4(2) . . ?
O56 Gd1 O1 135.2(2) . . ?
O51 Gd1 O1 133.46(19) . . ?
O61 Gd1 O1 71.53(19) . . ?
O66 Gd1 N11 72.3(2) . . ?
O71 Gd1 N11 140.8(2) . . ?
O76 Gd1 N11 137.13(19) . . ?
O56 Gd1 N11 68.5(2) . . ?
O51 Gd1 N11 92.35(19) . . ?
O61 Gd1 N11 132.7(2) . . ?
O1 Gd1 N11 72.6(2) . . ?
O66 Gd1 N21 128.7(2) . . ?
O71 Gd1 N21 135.9(2) . . ?
O76 Gd1 N21 75.72(18) . . ?
O56 Gd1 N21 109.2(2) . . ?
O51 Gd1 N21 65.52(19) . . ?
O61 Gd1 N21 128.04(19) . . ?
O1 Gd1 N21 68.7(2) . . ?
N11 Gd1 N21 61.56(19) . . ?
C41 Pt1 C31 91.7(3) . . ?
C41 Pt1 N13 173.1(3) . . ?
C31 Pt1 N13 94.4(3) . . ?
C41 Pt1 N23 94.6(3) . . ?
C31 Pt1 N23 173.3(3) . . ?
N13 Pt1 N23 79.2(2) . . ?
C52 O51 Gd1 133.1(6) . . ?
C55 O56 Gd1 134.3(6) . . ?
C62 O61 Gd1 130.5(6) . . ?
C65 O66 Gd1 133.5(6) . . ?
C72 O71 Gd1 133.2(6) . . ?
C75 O76 Gd1 131.5(5) . . ?
C12 N11 C16 115.8(7) . . ?
C12 N11 Gd1 120.7(5) . . ?
C16 N11 Gd1 123.4(5) . . ?
C14 N13 C12 115.9(7) . . ?
C14 N13 Pt1 129.3(5) . . ?
C12 N13 Pt1 114.7(5) . . ?
C21 N21 C26 116.5(7) . . ?
C21 N21 Gd1 120.4(5) . . ?
C26 N21 Gd1 122.9(5) . . ?
C21 N23 C24 118.1(6) . . ?
C21 N23 Pt1 115.0(5) . . ?
C24 N23 Pt1 126.9(5) . . ?
N11 C12 N13 125.9(7) . . ?
N11 C12 C21 119.0(6) . . ?
N13 C12 C21 115.0(7) . . ?
N13 C14 C15 122.2(8) . . ?
N13 C14 H14A 118.9 . . ?
C15 C14 H14A 118.9 . . ?
C16 C15 C14 117.4(8) . . ?
C16 C15 H15A 121.3 . . ?
C14 C15 H15A 121.3 . . ?
N11 C16 C15 122.9(8) . . ?
N11 C16 H16A 118.6 . . ?
C15 C16 H16A 118.6 . . ?
N21 C21 N23 125.7(7) . . ?
N21 C21 C12 118.2(7) . . ?
N23 C21 C12 116.0(6) . . ?
N23 C24 C25 119.8(8) . . ?
N23 C24 H24A 120.1 . . ?
C25 C24 H24A 120.1 . . ?
C26 C25 C24 118.1(8) . . ?
C26 C25 H25A 120.9 . . ?
C24 C25 H25A 120.9 . . ?
N21 C26 C25 121.8(7) . . ?
N21 C26 H26A 119.1 . . ?
C25 C26 H26A 119.1 . . ?
C32 C31 Pt1 174.3(8) . . ?
C31 C32 C33 174.3(9) . . ?
C38 C33 C34 119.2(8) . . ?
C38 C33 C32 119.9(7) . . ?
C34 C33 C32 120.8(8) . . ?
C35 C34 C33 119.8(10) . . ?
C35 C34 H34A 120.1 . . ?
C33 C34 H34A 120.1 . . ?
C36 C35 C34 120.4(9) . . ?
C36 C35 H35A 119.8 . . ?
C34 C35 H35A 119.8 . . ?
C35 C36 C37 120.1(8) . . ?
C35 C36 C39 118.7(10) . . ?
C37 C36 C39 121.1(10) . . ?
C38 C37 C36 119.8(9) . . ?
C38 C37 H37A 120.1 . . ?
C36 C37 H37A 120.1 . . ?
C37 C38 C33 120.6(8) . . ?
C37 C38 H38A 119.7 . . ?
C33 C38 H38A 119.7 . . ?
F392 C39 F393 106.0(11) . . ?
F392 C39 F391 108.3(12) . . ?
F393 C39 F391 100.2(10) . . ?
F392 C39 C36 113.9(9) . . ?
F393 C39 C36 113.4(10) . . ?
F391 C39 C36 113.9(11) . . ?
C42 C41 Pt1 173.5(7) . . ?
C41 C42 C43 172.8(9) . . ?
C48 C43 C44 117.8(12) . . ?
C48 C43 C42 120.5(11) . . ?
C44 C43 C42 121.6(13) . . ?
C45 C44 C43 118.3(16) . . ?
C45 C44 H44A 120.9 . . ?
C43 C44 H44A 120.9 . . ?
C44 C45 C46 121.9(16) . . ?
C44 C45 H45A 119.0 . . ?
C46 C45 H45A 119.0 . . ?
C47 C46 C45 120.5(14) . . ?
C47 C46 C49 127(2) . . ?
C45 C46 C49 112.8(18) . . ?
C46 C47 C48 119.6(18) . . ?
C46 C47 H47A 120.2 . . ?
C48 C47 H47A 120.2 . . ?
C43 C48 C47 121.8(15) . . ?
C43 C48 H48A 119.1 . . ?
C47 C48 H48A 119.1 . . ?
O51 C52 C54 127.3(8) . . ?
O51 C52 C53 112.2(8) . . ?
C54 C52 C53 120.5(8) . . ?
F531 C53 F532 108.6(9) . . ?
F531 C53 F533 107.3(7) . . ?
F532 C53 F533 107.4(8) . . ?
F531 C53 C52 111.3(8) . . ?
F532 C53 C52 110.4(7) . . ?
F533 C53 C52 111.7(9) . . ?
C52 C54 C55 121.1(8) . . ?
C52 C54 H54A 119.4 . . ?
C55 C54 H54A 119.4 . . ?
O56 C55 C54 126.9(9) . . ?
O56 C55 C57 114.6(9) . . ?
C54 C55 C57 118.5(9) . . ?
F572 C57 F571 110.7(11) . . ?
F572 C57 F573 106.8(12) . . ?
F571 C57 F573 104.1(10) . . ?
F572 C57 C55 112.0(9) . . ?
F571 C57 C55 114.7(11) . . ?
F573 C57 C55 107.9(9) . . ?
O61 C62 C64 128.8(9) . . ?
O61 C62 C63 112.9(9) . . ?
C64 C62 C63 118.3(9) . . ?
F31' C63 F32 103.8(10) . . ?
F31' C63 F33' 97.9(10) . . ?
F32 C63 F33' 103.9(9) . . ?
F31' C63 F32' 120.5(11) . . ?
F33' C63 F32' 87.4(8) . . ?
F31' C63 F33 62.8(6) . . ?
F32 C63 F33 122.0(10) . . ?
F32' C63 F33 115.0(9) . . ?
F31' C63 C62 118.2(11) . . ?
F32 C63 C62 120.6(10) . . ?
F33' C63 C62 109.2(9) . . ?
F32' C63 C62 115.3(10) . . ?
F33 C63 C62 114.1(9) . . ?
F32 C63 F31 86.1(7) . . ?
F33' C63 F31 128.6(10) . . ?
F32' C63 F31 107.4(8) . . ?
F33 C63 F31 94.8(7) . . ?
C62 C63 F31 107.8(9) . . ?
C62 C64 C65 120.0(9) . . ?
C62 C64 H64A 120.0 . . ?
C65 C64 H64A 120.0 . . ?
O66 C65 C64 128.1(9) . . ?
O66 C65 C67 114.2(8) . . ?
C64 C65 C67 117.6(8) . . ?
O71 C72 C74 127.5(8) . . ?
O71 C72 C73 114.5(9) . . ?
C74 C72 C73 118.0(8) . . ?
F731 C73 F732 106.9(9) . . ?
F731 C73 F733 108.1(8) . . ?
F732 C73 F733 106.1(9) . . ?
F731 C73 C72 112.9(9) . . ?
F732 C73 C72 111.8(8) . . ?
F733 C73 C72 110.7(9) . . ?
C75 C74 C72 123.2(8) . . ?
C75 C74 H74A 118.4 . . ?
C72 C74 H74A 118.4 . . ?
O76 C75 C74 128.9(9) . . ?
O76 C75 C77 114.1(8) . . ?
C74 C75 C77 117.0(8) . . ?
F773 C77 F772 106.2(9) . . ?
F773 C77 F771 107.0(8) . . ?
F772 C77 F771 105.2(8) . . ?
F773 C77 C75 113.5(8) . . ?
F772 C77 C75 113.1(7) . . ?
F771 C77 C75 111.3(9) . . ?
C102 C101 C106 120.9(13) . . ?
C102 C101 H10A 119.6 . . ?
C106 C101 H10A 119.6 . . ?
C101 C102 C103 121.1(15) . . ?
C101 C102 H10B 119.5 . . ?
C103 C102 H10B 119.5 . . ?
C104 C103 C102 120.2(15) . . ?
C104 C103 H10C 119.9 . . ?
C102 C103 H10C 119.9 . . ?
C103 C104 C105 117.8(16) . . ?
C103 C104 H10D 121.1 . . ?
C105 C104 H10D 121.1 . . ?
C106 C105 C104 120.6(15) . . ?
C106 C105 H10E 119.7 . . ?
C104 C105 H10E 119.7 . . ?
C105 C106 C101 119.4(10) . . ?
C105 C106 H10F 120.3 . . ?
C101 C106 H10F 120.3 . . ?
F32' F33' F31' 72.0 . . ?
C67 F71 F72 52.5(2) . . ?
F92' C49 F93 83.5(3) . . ?
F92' C49 F91 101.2(3) . . ?
F93 C49 F91 117.3(3) . . ?
F93 C49 F92 113.0(3) . . ?
F91 C49 F92 90.9(3) . . ?
F92' C49 C46 137.1(9) . . ?
F93 C49 C46 110.5(9) . . ?
F91 C49 C46 106.8(5) . . ?
F92 C49 C46 117.2(11) . . ?
F92' C49 F91' 111.0(3) . . ?
F93 C49 F91' 96.8(3) . . ?
F92 C49 F91' 109.9(3) . . ?
C46 C49 F91' 107.4(6) . . ?
F92' C49 F93' 97.3(3) . . ?
F91 C49 F93' 101.9(2) . . ?
F92 C49 F93' 127.1(3) . . ?
C46 C49 F93' 107.7(10) . . ?
F91' C49 F93' 79.90(19) . . ?
F71 C67 F72' 121.6(4) . . ?
F71 C67 F73 118.8(4) . . ?
F72' C67 F73 65.99(18) . . ?
F71 C67 F72 88.4(3) . . ?
F73 C67 F72 102.7(3) . . ?
F72' C67 F71' 133.6(3) . . ?
F73 C67 F71' 107.2(3) . . ?
F72 C67 F71' 106.3(3) . . ?
F71 C67 F73' 98.7(3) . . ?
F72' C67 F73' 90.5(2) . . ?
F72 C67 F73' 121.5(3) . . ?
F71' C67 F73' 83.6(2) . . ?
F71 C67 C65 121.3(5) . . ?
F72' C67 C65 110.0(4) . . ?
F73 C67 C65 106.0(5) . . ?
F72 C67 C65 117.7(4) . . ?
F71' C67 C65 115.8(4) . . ?
F73' C67 C65 107.3(4) . . ?

loop_
_geom_bond_atom_site_label_1
_geom_bond_atom_site_label_2
_geom_bond_distance
_geom_bond_site_symmetry_2
_geom_bond_publ_flag
Gd1 O66 2.338(6) . ?
Gd1 O71 2.351(5) . ?
Gd1 O76 2.375(5) . ?
Gd1 O56 2.388(6) . ?
Gd1 O51 2.397(6) . ?
Gd1 O61 2.412(5) . ?
Gd1 O1 2.475(6) . ?
Gd1 N11 2.660(6) . ?
Gd1 N21 2.680(6) . ?
Pt1 C41 1.932(9) . ?
Pt1 C31 1.944(8) . ?
Pt1 N13 2.067(7) . ?
Pt1 N23 2.069(6) . ?
F391 C39 1.346(15) . ?
F392 C39 1.287(14) . ?
F393 C39 1.321(13) . ?
F531 C53 1.309(11) . ?
F532 C53 1.320(11) . ?
F533 C53 1.336(11) . ?
F571 C57 1.305(13) . ?
F572 C57 1.272(13) . ?
F573 C57 1.339(15) . ?
F731 C73 1.308(12) . ?
F732 C73 1.311(11) . ?
F733 C73 1.320(12) . ?
F771 C77 1.342(12) . ?
F772 C77 1.339(11) . ?
F773 C77 1.331(12) . ?
O51 C52 1.275(10) . ?
O56 C55 1.250(11) . ?
O61 C62 1.257(10) . ?
O66 C65 1.249(11) . ?
O71 C72 1.249(10) . ?
O76 C75 1.263(9) . ?
N11 C12 1.318(9) . ?
N11 C16 1.348(10) . ?
N13 C14 1.337(10) . ?
N13 C12 1.364(9) . ?
N21 C21 1.318(9) . ?
N21 C26 1.349(10) . ?
N23 C21 1.340(9) . ?
N23 C24 1.346(10) . ?
C12 C21 1.470(11) . ?
C14 C15 1.368(12) . ?
C14 H14A 0.9500 . ?
C15 C16 1.361(12) . ?
C15 H15A 0.9500 . ?
C16 H16A 0.9500 . ?
C24 C25 1.385(12) . ?
C24 H24A 0.9500 . ?
C25 C26 1.382(11) . ?
C25 H25A 0.9500 . ?
C26 H26A 0.9500 . ?
C31 C32 1.199(11) . ?
C32 C33 1.449(12) . ?
C33 C38 1.384(12) . ?
C33 C34 1.403(12) . ?
C34 C35 1.382(13) . ?
C34 H34A 0.9500 . ?
C35 C36 1.368(14) . ?
C35 H35A 0.9500 . ?
C36 C37 1.396(13) . ?
C36 C39 1.476(13) . ?
C37 C38 1.373(12) . ?
C37 H37A 0.9500 . ?
C38 H38A 0.9500 . ?
C41 C42 1.224(12) . ?
C42 C43 1.416(14) . ?
C43 C48 1.387(17) . ?
C43 C44 1.405(17) . ?
C44 C45 1.37(2) . ?
C44 H44A 0.9500 . ?
C45 C46 1.38(3) . ?
C45 H45A 0.9500 . ?
C46 C47 1.32(2) . ?
C46 C49 1.485(13) . ?
C47 C48 1.388(17) . ?
C47 H47A 0.9500 . ?
C48 H48A 0.9500 . ?
C52 C54 1.367(13) . ?
C52 C53 1.543(13) . ?
C54 C55 1.400(13) . ?
C54 H54A 0.9500 . ?
C55 C57 1.537(14) . ?
C62 C64 1.368(14) . ?
C62 C63 1.514(14) . ?
C63 F31' 1.043(13) . ?
C63 F32 1.195(12) . ?
C63 F33' 1.198(13) . ?
C63 F32' 1.244(12) . ?
C63 F33 1.328(12) . ?
C63 F31 1.531(13) . ?
C64 C65 1.373(14) . ?
C64 H64A 0.9500 . ?
C65 C67 1.535(10) . ?
C72 C74 1.396(13) . ?
C72 C73 1.538(12) . ?
C74 C75 1.366(12) . ?
C74 H74A 0.9500 . ?
C75 C77 1.532(13) . ?
C101 C102 1.322(18) . ?
C101 C106 1.379(18) . ?
C101 H10A 0.9500 . ?
C102 C103 1.362(18) . ?
C102 H10B 0.9500 . ?
C103 C104 1.350(19) . ?
C103 H10C 0.9500 . ?
C104 C105 1.43(2) . ?
C104 H10D 0.9500 . ?
C105 C106 1.32(2) . ?
C105 H10E 0.9500 . ?
C106 H10F 0.9500 . ?
F91 C49 1.421(4) . ?
F92 C49 1.439(4) . ?
F93 C49 1.193(4) . ?
F91' C49 1.500(4) . ?
F92' C49 1.024(4) . ?
F93' C49 1.610(4) . ?
F31' F33' 1.6931 . ?
F32' F33' 1.6875 . ?
F71 C67 1.060(4) . ?
F71 F72 1.6804 . ?
F72 C67 1.334(4) . ?
F73 C67 1.274(4) . ?
F71' C67 1.369(4) . ?
F72' C67 1.245(4) . ?
F73' C67 1.439(4) . ?

loop_
_geom_torsion_atom_site_label_1
_geom_torsion_atom_site_label_2
_geom_torsion_atom_site_label_3
_geom_torsion_atom_site_label_4
_geom_torsion
_geom_torsion_site_symmetry_1
_geom_torsion_site_symmetry_2
_geom_torsion_site_symmetry_3
_geom_torsion_site_symmetry_4
_geom_torsion_publ_flag
O66 Gd1 O51 C52 27.5(8) . . . . ?
O71 Gd1 O51 C52 -50.3(7) . . . . ?
O76 Gd1 O51 C52 -128.6(7) . . . . ?
O56 Gd1 O51 C52 26.0(7) . . . . ?
O61 Gd1 O51 C52 -90.6(7) . . . . ?
O1 Gd1 O51 C52 160.3(7) . . . . ?
N11 Gd1 O51 C52 92.1(7) . . . . ?
N21 Gd1 O51 C52 149.3(7) . . . . ?
O66 Gd1 O56 C55 155.1(8) . . . . ?
O71 Gd1 O56 C55 53.8(8) . . . . ?
O76 Gd1 O56 C55 9.1(9) . . . . ?
O51 Gd1 O56 C55 -25.9(8) . . . . ?
O61 Gd1 O56 C55 105.4(8) . . . . ?
O1 Gd1 O56 C55 -158.3(7) . . . . ?
N11 Gd1 O56 C55 -126.8(8) . . . . ?
N21 Gd1 O56 C55 -79.6(8) . . . . ?
O66 Gd1 O61 C62 -27.7(7) . . . . ?
O71 Gd1 O61 C62 74.3(7) . . . . ?
O76 Gd1 O61 C62 153.8(8) . . . . ?
O56 Gd1 O61 C62 21.9(8) . . . . ?
O51 Gd1 O61 C62 115.7(7) . . . . ?
O1 Gd1 O61 C62 -110.6(8) . . . . ?
N11 Gd1 O61 C62 -67.9(8) . . . . ?
N21 Gd1 O61 C62 -152.2(7) . . . . ?
O71 Gd1 O66 C65 -38.4(9) . . . . ?
O76 Gd1 O66 C65 31.4(11) . . . . ?
O56 Gd1 O66 C65 -107.9(9) . . . . ?
O51 Gd1 O66 C65 -109.4(9) . . . . ?
O61 Gd1 O66 C65 29.1(9) . . . . ?
O1 Gd1 O66 C65 103.7(9) . . . . ?
N11 Gd1 O66 C65 179.2(10) . . . . ?
N21 Gd1 O66 C65 152.8(9) . . . . ?
O66 Gd1 O71 C72 154.9(8) . . . . ?
O76 Gd1 O71 C72 11.4(8) . . . . ?
O56 Gd1 O71 C72 -137.3(8) . . . . ?
O51 Gd1 O71 C72 -63.7(8) . . . . ?
O61 Gd1 O71 C72 87.3(8) . . . . ?
O1 Gd1 O71 C72 79.8(9) . . . . ?
N11 Gd1 O71 C72 -138.1(7) . . . . ?
N21 Gd1 O71 C72 -37.7(9) . . . . ?
O66 Gd1 O76 C75 -85.5(8) . . . . ?
O71 Gd1 O76 C75 -9.1(7) . . . . ?
O56 Gd1 O76 C75 34.9(8) . . . . ?
O51 Gd1 O76 C75 69.5(7) . . . . ?
O61 Gd1 O76 C75 -83.2(7) . . . . ?
O1 Gd1 O76 C75 -153.9(7) . . . . ?
N11 Gd1 O76 C75 142.8(7) . . . . ?
N21 Gd1 O76 C75 138.0(7) . . . . ?
O66 Gd1 N11 C12 -157.4(6) . . . . ?
O71 Gd1 N11 C12 128.2(6) . . . . ?
O76 Gd1 N11 C12 -6.0(7) . . . . ?
O56 Gd1 N11 C12 127.4(6) . . . . ?
O51 Gd1 N11 C12 59.7(6) . . . . ?
O61 Gd1 N11 C12 -117.7(6) . . . . ?
O1 Gd1 N11 C12 -75.4(6) . . . . ?
N21 Gd1 N11 C12 -0.7(5) . . . . ?
O66 Gd1 N11 C16 25.1(7) . . . . ?
O71 Gd1 N11 C16 -49.3(8) . . . . ?
O76 Gd1 N11 C16 176.5(6) . . . . ?
O56 Gd1 N11 C16 -50.1(7) . . . . ?
O51 Gd1 N11 C16 -117.8(7) . . . . ?
O61 Gd1 N11 C16 64.8(7) . . . . ?
O1 Gd1 N11 C16 107.1(7) . . . . ?
N21 Gd1 N11 C16 -178.2(7) . . . . ?
C31 Pt1 N13 C14 -2.9(8) . . . . ?
N23 Pt1 N13 C14 175.1(8) . . . . ?
C31 Pt1 N13 C12 -179.7(6) . . . . ?
N23 Pt1 N13 C12 -1.7(5) . . . . ?
O66 Gd1 N21 C21 30.4(7) . . . . ?
O71 Gd1 N21 C21 -133.4(5) . . . . ?
O76 Gd1 N21 C21 177.8(6) . . . . ?
O56 Gd1 N21 C21 -49.4(6) . . . . ?
O51 Gd1 N21 C21 -105.8(6) . . . . ?
O61 Gd1 N21 C21 125.3(5) . . . . ?
O1 Gd1 N21 C21 82.8(6) . . . . ?
N11 Gd1 N21 C21 1.6(5) . . . . ?
O66 Gd1 N21 C26 -154.7(6) . . . . ?
O71 Gd1 N21 C26 41.5(7) . . . . ?
O76 Gd1 N21 C26 -7.3(6) . . . . ?
O56 Gd1 N21 C26 125.5(6) . . . . ?
O51 Gd1 N21 C26 69.1(6) . . . . ?
O61 Gd1 N21 C26 -59.8(7) . . . . ?
O1 Gd1 N21 C26 -102.4(6) . . . . ?
N11 Gd1 N21 C26 176.4(7) . . . . ?
C41 Pt1 N23 C21 179.6(5) . . . . ?
N13 Pt1 N23 C21 2.6(5) . . . . ?
C41 Pt1 N23 C24 0.2(7) . . . . ?
N13 Pt1 N23 C24 -176.8(7) . . . . ?
C16 N11 C12 N13 0.9(12) . . . . ?
Gd1 N11 C12 N13 -176.8(6) . . . . ?
C16 N11 C12 C21 177.6(7) . . . . ?
Gd1 N11 C12 C21 -0.1(9) . . . . ?
C14 N13 C12 N11 0.2(12) . . . . ?
Pt1 N13 C12 N11 177.5(6) . . . . ?
C14 N13 C12 C21 -176.6(7) . . . . ?
Pt1 N13 C12 C21 0.7(8) . . . . ?
C12 N13 C14 C15 -1.6(12) . . . . ?
Pt1 N13 C14 C15 -178.4(7) . . . . ?
N13 C14 C15 C16 1.9(14) . . . . ?
C12 N11 C16 C15 -0.6(13) . . . . ?
Gd1 N11 C16 C15 177.0(7) . . . . ?
C14 C15 C16 N11 -0.7(15) . . . . ?
C26 N21 C21 N23 -0.6(11) . . . . ?
Gd1 N21 C21 N23 174.5(5) . . . . ?
C26 N21 C21 C12 -177.5(7) . . . . ?
Gd1 N21 C21 C12 -2.3(9) . . . . ?
C24 N23 C21 N21 -0.4(11) . . . . ?
Pt1 N23 C21 N21 -179.9(6) . . . . ?
C24 N23 C21 C12 176.5(7) . . . . ?
Pt1 N23 C21 C12 -3.0(8) . . . . ?
N11 C12 C21 N21 1.6(10) . . . . ?
N13 C12 C21 N21 178.7(7) . . . . ?
N11 C12 C21 N23 -175.5(7) . . . . ?
N13 C12 C21 N23 1.5(10) . . . . ?
C21 N23 C24 C25 0.3(12) . . . . ?
Pt1 N23 C24 C25 179.7(6) . . . . ?
N23 C24 C25 C26 0.8(13) . . . . ?
C21 N21 C26 C25 1.8(12) . . . . ?
Gd1 N21 C26 C25 -173.2(6) . . . . ?
C24 C25 C26 N21 -2.0(13) . . . . ?
C38 C33 C34 C35 0.1(15) . . . . ?
C32 C33 C34 C35 178.1(9) . . . . ?
C33 C34 C35 C36 -1.9(15) . . . . ?
C34 C35 C36 C37 3.0(14) . . . . ?
C34 C35 C36 C39 -177.3(10) . . . . ?
C35 C36 C37 C38 -2.4(13) . . . . ?
C39 C36 C37 C38 178.0(9) . . . . ?
C36 C37 C38 C33 0.6(13) . . . . ?
C34 C33 C38 C37 0.6(13) . . . . ?
C32 C33 C38 C37 -177.4(8) . . . . ?
C35 C36 C39 F392 53.5(16) . . . . ?
C37 C36 C39 F392 -126.9(13) . . . . ?
C35 C36 C39 F393 -67.9(14) . . . . ?
C37 C36 C39 F393 111.8(12) . . . . ?
C35 C36 C39 F391 178.4(10) . . . . ?
C37 C36 C39 F391 -2.0(15) . . . . ?
C48 C43 C44 C45 1.5(18) . . . . ?
C42 C43 C44 C45 176.9(11) . . . . ?
C43 C44 C45 C46 -3(2) . . . . ?
C44 C45 C46 C47 3(2) . . . . ?
C44 C45 C46 C49 179.6(11) . . . . ?
C45 C46 C47 C48 -1(2) . . . . ?
C49 C46 C47 C48 -177.0(10) . . . . ?
C44 C43 C48 C47 0.4(17) . . . . ?
C42 C43 C48 C47 -175.0(11) . . . . ?
C46 C47 C48 C43 -1(2) . . . . ?
Gd1 O51 C52 C54 -19.2(13) . . . . ?
Gd1 O51 C52 C53 160.9(5) . . . . ?
O51 C52 C53 F531 59.0(10) . . . . ?
C54 C52 C53 F531 -120.9(9) . . . . ?
O51 C52 C53 F532 -61.7(10) . . . . ?
C54 C52 C53 F532 118.5(10) . . . . ?
O51 C52 C53 F533 179.0(7) . . . . ?
C54 C52 C53 F533 -0.9(12) . . . . ?
O51 C52 C54 C55 -4.4(15) . . . . ?
C53 C52 C54 C55 175.4(8) . . . . ?
Gd1 O56 C55 C54 18.4(14) . . . . ?
Gd1 O56 C55 C57 -163.2(7) . . . . ?
C52 C54 C55 O56 5.1(15) . . . . ?
C52 C54 C55 C57 -173.2(9) . . . . ?
O56 C55 C57 F572 44.9(15) . . . . ?
C54 C55 C57 F572 -136.6(12) . . . . ?
O56 C55 C57 F571 172.2(10) . . . . ?
C54 C55 C57 F571 -9.3(15) . . . . ?
O56 C55 C57 F573 -72.4(12) . . . . ?
C54 C55 C57 F573 106.1(12) . . . . ?
Gd1 O61 C62 C64 21.4(15) . . . . ?
Gd1 O61 C62 C63 -156.5(6) . . . . ?
O61 C62 C63 F31' -174.2(9) . . . . ?
C64 C62 C63 F31' 7.7(16) . . . . ?
O61 C62 C63 F32 -45.0(14) . . . . ?
C64 C62 C63 F32 136.8(11) . . . . ?
O61 C62 C63 F33' 75.1(11) . . . . ?
C64 C62 C63 F33' -103.0(12) . . . . ?
O61 C62 C63 F32' -21.3(13) . . . . ?
C64 C62 C63 F32' 160.6(10) . . . . ?
O61 C62 C63 F33 115.0(10) . . . . ?
C64 C62 C63 F33 -63.2(13) . . . . ?
O61 C62 C63 F31 -141.1(8) . . . . ?
C64 C62 C63 F31 40.7(12) . . . . ?
O61 C62 C64 C65 1.7(18) . . . . ?
C63 C62 C64 C65 179.5(10) . . . . ?
Gd1 O66 C65 C64 -23.0(18) . . . . ?
Gd1 O66 C65 C67 161.2(5) . . . . ?
C62 C64 C65 O66 -1.9(19) . . . . ?
C62 C64 C65 C67 173.8(9) . . . . ?
Gd1 O71 C72 C74 -10.9(14) . . . . ?
Gd1 O71 C72 C73 170.2(6) . . . . ?
O71 C72 C73 F731 -152.1(9) . . . . ?
C74 C72 C73 F731 28.8(13) . . . . ?
O71 C72 C73 F732 -31.5(13) . . . . ?
C74 C72 C73 F732 149.4(9) . . . . ?
O71 C72 C73 F733 86.5(10) . . . . ?
C74 C72 C73 F733 -92.6(11) . . . . ?
O71 C72 C74 C75 1.7(15) . . . . ?
C73 C72 C74 C75 -179.3(9) . . . . ?
Gd1 O76 C75 C74 6.3(14) . . . . ?
Gd1 O76 C75 C77 -174.5(6) . . . . ?
C72 C74 C75 O76 0.5(16) . . . . ?
C72 C74 C75 C77 -178.7(9) . . . . ?
O76 C75 C77 F773 149.4(9) . . . . ?
C74 C75 C77 F773 -31.3(13) . . . . ?
O76 C75 C77 F772 28.3(12) . . . . ?
C74 C75 C77 F772 -152.4(9) . . . . ?
O76 C75 C77 F771 -89.8(10) . . . . ?
C74 C75 C77 F771 89.5(11) . . . . ?
C106 C101 C102 C103 3(2) . . . . ?
C101 C102 C103 C104 -4(2) . . . . ?
C102 C103 C104 C105 3(2) . . . . ?
C103 C104 C105 C106 -1(2) . . . . ?
C104 C105 C106 C101 -0.5(17) . . . . ?
C102 C101 C106 C105 -0.8(17) . . . . ?
F32 C63 F31' F33' 106.5(12) . . . . ?
F32' C63 F31' F33' 91.7(13) . . . . ?
F33 C63 F31' F33' -12.7(4) . . . . ?
C62 C63 F31' F33' -116.9(14) . . . . ?
F31 C63 F31' F33' 164.9(5) . . . . ?
F31' C63 F32' F33' -97.7(13) . . . . ?
F32 C63 F32' F33' -140.2(7) . . . . ?
F33 C63 F32' F33' -25.8(4) . . . . ?
C62 C63 F32' F33' 110.1(12) . . . . ?
F31 C63 F32' F33' -129.8(11) . . . . ?
F31' C63 F33' F32' 120.4(11) . . . . ?
F32 C63 F33' F32' 14.0(3) . . . . ?
F33 C63 F33' F32' 139.3(6) . . . . ?
C62 C63 F33' F32' -115.9(11) . . . . ?
F31 C63 F33' F32' 110.3(13) . . . . ?
F32 C63 F33' F31' -106.4(12) . . . . ?
F32' C63 F33' F31' -120.4(11) . . . . ?
F33 C63 F33' F31' 18.9(7) . . . . ?
C62 C63 F33' F31' 123.7(13) . . . . ?
F31 C63 F33' F31' -10.2(3) . . . . ?
C63 F32' F33' F31' 33.6(8) . . . . ?
C63 F31' F33' F32' -41.9(9) . . . . ?
C47 C46 C49 F92' 135.7(14) . . . . ?
C45 C46 C49 F92' -40.2(17) . . . . ?
C47 C46 C49 F93 32.8(15) . . . . ?
C45 C46 C49 F93 -143.1(11) . . . . ?
C47 C46 C49 F91 -95.8(14) . . . . ?
C45 C46 C49 F91 88.3(12) . . . . ?
C47 C46 C49 F92 164.2(12) . . . . ?
C45 C46 C49 F92 -11.7(14) . . . . ?
C47 C46 C49 F91' -71.6(14) . . . . ?
C45 C46 C49 F91' 112.5(11) . . . . ?
C47 C46 C49 F93' 13.1(15) . . . . ?
C45 C46 C49 F93' -162.8(10) . . . . ?
F72 F71 C67 F72' -25.6(2) . . . . ?
F72 F71 C67 F73 -103.6(4) . . . . ?
F72 F71 C67 F71' -159.71(8) . . . . ?
F72 F71 C67 F73' -121.6(3) . . . . ?
F72 F71 C67 C65 121.9(5) . . . . ?
F71 F72 C67 F72' 146.0(3) . . . . ?
F71 F72 C67 F73 119.2(4) . . . . ?
F71 F72 C67 F71' 6.8 . . . . ?
F71 F72 C67 F73' 99.3(4) . . . . ?
F71 F72 C67 C65 -124.9(5) . . . . ?
O66 C65 C67 F71 53.5(10) . . . . ?
C64 C65 C67 F71 -122.8(9) . . . . ?
O66 C65 C67 F72' -155.7(8) . . . . ?
C64 C65 C67 F72' 28.1(11) . . . . ?
O66 C65 C67 F73 -85.9(9) . . . . ?
C64 C65 C67 F73 97.8(10) . . . . ?
O66 C65 C67 F72 160.0(7) . . . . ?
C64 C65 C67 F72 -16.3(11) . . . . ?
O66 C65 C67 F71' 32.7(10) . . . . ?
C64 C65 C67 F71' -143.6(9) . . . . ?
O66 C65 C67 F73' -58.5(9) . . . . ?
C64 C65 C67 F73' 125.2(9) . . . . ?
